data_4132151
loop_
_publ_author_name
'Lai, Ting Yi'
'Fettinger, James C.'
'Power, Philip P.'

_publ_section_title
;
 Facile C-H Bond Metathesis Mediated by a Stannylene.
;
_journal_issue 17
_journal_name_full 'Journal of the American Chemical Society'
_journal_page_first 5674
_journal_page_last 5677
_journal_paper_doi 10.1021/jacs.8b01878
_journal_volume 140
_journal_year 2018
_chemical_formula_moiety 'C74 H88 Sn2, 2(C7 H8)'
_chemical_formula_sum 'C88 H104 Sn2'
_chemical_formula_weight 1399.09
_space_group_crystal_system triclinic
_space_group_IT_number 2
_space_group_name_Hall '-P 1'
_space_group_name_H-M_alt 'P -1'
_atom_sites_solution_hydrogens geom
_audit_creation_method SHELXL-2017/1
_cell_angle_alpha 110.6153(8)
_cell_angle_beta 101.7165(8)
_cell_angle_gamma 96.6480(8)
_cell_formula_units_Z 1
_cell_length_a 11.7763(7)
_cell_length_b 12.8319(7)
_cell_length_c 13.7749(8)
_cell_measurement_reflns_used 9847
_cell_measurement_temperature 90(2)
_cell_measurement_theta_max 30.61
_cell_measurement_theta_min 2.54
_cell_volume 1867.42(19)
_computing_cell_refinement 'SAINT (8.37a) (Bruker, 2016)'
_computing_data_collection 'Apex2 (2014.9-1) (Bruker, 2014)'
_computing_data_reduction 'SAINT (8.37a) (Bruker, 2016)'
_computing_molecular_graphics 'Bruker SHELXTL'
_computing_publication_material 'Bruker SHELXTL'
_computing_structure_refinement 'SHELXL-2017/1 (Sheldrick, 2017)'
_computing_structure_solution 'SHELXT (Sheldrick, 2014)'
_diffrn_ambient_temperature 90(2)
_diffrn_measured_fraction_theta_full 1.000
_diffrn_measured_fraction_theta_max 0.992
_diffrn_measurement_device_type 'Bruker APEX-II CCD'
_diffrn_measurement_method '\f and \w scans'
_diffrn_radiation_type MoK\a
_diffrn_radiation_wavelength 0.71073
_diffrn_reflns_av_R_equivalents 0.0135
_diffrn_reflns_av_unetI/netI 0.0206
_diffrn_reflns_Laue_measured_fraction_full 1.000
_diffrn_reflns_Laue_measured_fraction_max 0.992
_diffrn_reflns_limit_h_max 16
_diffrn_reflns_limit_h_min -16
_diffrn_reflns_limit_k_max 18
_diffrn_reflns_limit_k_min -18
_diffrn_reflns_limit_l_max 19
_diffrn_reflns_limit_l_min -19
_diffrn_reflns_number 22365
_diffrn_reflns_point_group_measured_fraction_full 1.000
_diffrn_reflns_point_group_measured_fraction_max 0.992
_diffrn_reflns_theta_full 25.242
_diffrn_reflns_theta_max 30.641
_diffrn_reflns_theta_min 1.637
_exptl_absorpt_coefficient_mu 0.712
_exptl_absorpt_correction_T_max 0.8374
_exptl_absorpt_correction_T_min 0.7427
_exptl_absorpt_correction_type multi-scan
_exptl_absorpt_process_details 'SADABS 2016/2 (Sheldrick, 2016)'
_exptl_crystal_colour Red
_exptl_crystal_density_diffrn 1.244
_exptl_crystal_description Block
_exptl_crystal_F_000 732
_exptl_crystal_size_max 0.451
_exptl_crystal_size_mid 0.309
_exptl_crystal_size_min 0.246
_refine_diff_density_max 0.565
_refine_diff_density_min -0.505
_refine_diff_density_rms 0.056
_refine_ls_extinction_method none
_refine_ls_goodness_of_fit_ref 1.054
_refine_ls_hydrogen_treatment constr
_refine_ls_matrix_type full
_refine_ls_number_parameters 445
_refine_ls_number_reflns 11466
_refine_ls_number_restraints 16
_refine_ls_restrained_S_all 1.057
_refine_ls_R_factor_all 0.0261
_refine_ls_R_factor_gt 0.0235
_refine_ls_shift/su_max 0.001
_refine_ls_shift/su_mean 0.000
_refine_ls_structure_factor_coef Fsqd
_refine_ls_weighting_details 'w=1/[\s^2^(Fo^2^)+(0.0309P)^2^+0.5971P] where P=(Fo^2^+2Fc^2^)/3'
_refine_ls_weighting_scheme calc
_refine_ls_wR_factor_gt 0.0597
_refine_ls_wR_factor_ref 0.0608
_reflns_Friedel_coverage 0.000
_reflns_number_gt 10639
_reflns_number_total 11466
_reflns_threshold_expression 'I > 2\s(I)'
_cod_data_source_file ja8b01878_si_002.cif
_cod_data_source_block CL033FMI
_cod_depositor_comments
;
The following automatic conversions were performed:

data item '_exptl_absorpt_correction_type' value 'Multi-scan' was
changed to 'multi-scan' in accordance with the
/home/saulius/struct/COD-crude-data/automatic-downloads/DataCite-retrospective/ACS/depositions/lib/dictionaries/cif_core.dic
dictionary named 'cif_core.dic' version 2.4.2 last updated on
2011-04-26.

Automatic conversion script
Id: cif_fix_values 6909 2019-04-08 15:41:33Z antanas 
;
_cod_database_code 4132151
_shelx_shelxl_version_number 2017/1
_shelx_space_group_comment
; 
The symmetry employed for this shelxl refinement is uniquely defined 
by the following loop, which should always be used as a source of 
symmetry information in preference to the above space-group names. 
They are only intended as comments. 
;
_shelx_estimated_absorpt_t_min 0.740
_shelx_estimated_absorpt_t_max 0.844

loop_
_space_group_symop_operation_xyz
'x, y, z'
'-x, -y, -z'

loop_
_atom_site_label
_atom_site_type_symbol
_atom_site_fract_x
_atom_site_fract_y
_atom_site_fract_z
_atom_site_U_iso_or_equiv
_atom_site_adp_type
_atom_site_occupancy
_atom_site_site_symmetry_order
_atom_site_calc_flag
_atom_site_refinement_flags_posn
_atom_site_refinement_flags_adp
_atom_site_refinement_flags_occupancy
_atom_site_disorder_assembly
_atom_site_disorder_group
Sn1 Sn 0.51594(2) 0.42285(2) 0.04904(2) 0.01571(3) Uani 0.9 1 d D . P A 1
Sn1A Sn 0.57087(14) 0.44554(10) 0.06765(9) 0.0274(2) Uani 0.1 1 d D . P A 2
C1 C 0.50006(10) 0.48746(9) 0.21495(9) 0.01574(19) Uani 1 1 d . . . . .
C2 C 0.56978(10) 0.58528(10) 0.30330(9) 0.01693(19) Uani 1 1 d . . . . .
C3 C 0.53682(10) 0.61994(10) 0.40022(9) 0.0197(2) Uani 1 1 d . . . . .
H3 H 0.582205 0.686615 0.458880 0.024 Uiso 1 1 calc R U . . .
C4 C 0.43876(11) 0.55849(11) 0.41219(9) 0.0209(2) Uani 1 1 d . . . . .
H4 H 0.415767 0.584781 0.477485 0.025 Uiso 1 1 calc R U . . .
C5 C 0.37456(10) 0.45822(10) 0.32782(9) 0.0192(2) Uani 1 1 d . . . . .
H5 H 0.310040 0.414125 0.336938 0.023 Uiso 1 1 calc R U . . .
C6 C 0.40470(9) 0.42223(9) 0.22979(9) 0.01572(19) Uani 1 1 d . . . . .
C7 C 0.68509(10) 0.64703(10) 0.29941(9) 0.0197(2) Uani 1 1 d . . . . .
C8 C 0.78922(11) 0.60550(11) 0.32302(9) 0.0223(2) Uani 1 1 d . . . . .
C9 C 0.89590(12) 0.66028(13) 0.31645(11) 0.0296(3) Uani 1 1 d . . . . .
H9 H 0.965997 0.632217 0.330725 0.035 Uiso 1 1 calc R U . . .
C10 C 0.90060(13) 0.75475(14) 0.28944(11) 0.0341(3) Uani 1 1 d . . . . .
H10 H 0.973117 0.789686 0.283506 0.041 Uiso 1 1 calc R U . . .
C11 C 0.80001(13) 0.79815(13) 0.27113(11) 0.0319(3) Uani 1 1 d . . . . .
H11 H 0.804671 0.864148 0.254573 0.038 Uiso 1 1 calc R U . . .
C12 C 0.69090(12) 0.74640(11) 0.27656(10) 0.0249(2) Uani 1 1 d . . . . .
C13 C 0.78889(11) 0.50851(11) 0.36273(10) 0.0246(2) Uani 1 1 d . . . . .
H13 H 0.708475 0.457853 0.330333 0.030 Uiso 1 1 calc R U . . .
C14 C 0.88039(14) 0.43490(15) 0.33338(13) 0.0374(3) Uani 1 1 d . . . . .
H14A H 0.872691 0.409084 0.255959 0.056 Uiso 1 1 calc R U . . .
H14B H 0.866504 0.368788 0.352621 0.056 Uiso 1 1 calc R U . . .
H14C H 0.960338 0.479872 0.372850 0.056 Uiso 1 1 calc R U . . .
C15 C 0.80974(13) 0.55647(13) 0.48561(11) 0.0303(3) Uani 1 1 d . . . . .
H15A H 0.887540 0.607725 0.519394 0.045 Uiso 1 1 calc R U . . .
H15B H 0.806961 0.493730 0.510544 0.045 Uiso 1 1 calc R U . . .
H15C H 0.747987 0.598511 0.505163 0.045 Uiso 1 1 calc R U . . .
C16 C 0.58296(13) 0.79920(12) 0.26200(12) 0.0310(3) Uani 1 1 d . . . . .
H16 H 0.511262 0.736329 0.231666 0.037 Uiso 1 1 calc R U . . .
C17 C 0.58006(17) 0.86100(13) 0.18469(14) 0.0426(4) Uani 1 1 d . . . . .
H17A H 0.639649 0.932034 0.218930 0.064 Uiso 1 1 calc R U . . .
H17B H 0.501337 0.878109 0.166921 0.064 Uiso 1 1 calc R U . . .
H17C H 0.597350 0.812367 0.118792 0.064 Uiso 1 1 calc R U . . .
C18 C 0.57274(15) 0.88253(14) 0.37040(14) 0.0387(3) Uani 1 1 d . . . . .
H18A H 0.563315 0.841445 0.417194 0.058 Uiso 1 1 calc R U . . .
H18B H 0.503796 0.916882 0.358462 0.058 Uiso 1 1 calc R U . . .
H18C H 0.644614 0.942341 0.404620 0.058 Uiso 1 1 calc R U . . .
C19 C 0.33779(10) 0.30895(10) 0.14416(9) 0.0174(2) Uani 1 1 d . . . . .
C20 C 0.22339(10) 0.29877(10) 0.08071(9) 0.0202(2) Uani 1 1 d . . . . .
C21 C 0.16092(11) 0.19120(11) 0.00554(10) 0.0257(2) Uani 1 1 d . . . . .
H21 H 0.084219 0.183773 -0.037817 0.031 Uiso 1 1 calc R U . . .
C22 C 0.20971(12) 0.09558(11) -0.00628(11) 0.0280(3) Uani 1 1 d . . . . .
H22 H 0.166268 0.023186 -0.057257 0.034 Uiso 1 1 calc R U . . .
C23 C 0.32183(12) 0.10546(11) 0.05621(11) 0.0251(2) Uani 1 1 d . . . . .
H23 H 0.354598 0.039493 0.047370 0.030 Uiso 1 1 calc R U . . .
C24 C 0.38758(10) 0.21126(10) 0.13221(10) 0.0197(2) Uani 1 1 d . . . . .
C25 C 0.16789(11) 0.40207(11) 0.09173(10) 0.0232(2) Uani 1 1 d . . . . .
H25 H 0.231890 0.471164 0.134970 0.028 Uiso 1 1 calc R U . . .
C26 C 0.07153(13) 0.40634(14) 0.15248(12) 0.0322(3) Uani 1 1 d . . . . .
H26A H 0.006123 0.340776 0.110960 0.048 Uiso 1 1 calc R U . . .
H26B H 0.042003 0.476723 0.162447 0.048 Uiso 1 1 calc R U . . .
H26C H 0.104993 0.404228 0.222814 0.048 Uiso 1 1 calc R U . . .
C27 C 0.11860(12) 0.40797(13) -0.01788(11) 0.0281(3) Uani 1 1 d . . . . .
H27A H 0.178182 0.396134 -0.058932 0.042 Uiso 1 1 calc R U . . .
H27B H 0.099236 0.482814 -0.007097 0.042 Uiso 1 1 calc R U . . .
H27C H 0.046938 0.348738 -0.057579 0.042 Uiso 1 1 calc R U . . .
C28 C 0.50693(11) 0.21700(11) 0.20406(11) 0.0234(2) Uani 1 1 d . . . . .
H28 H 0.552646 0.297053 0.233192 0.028 Uiso 1 1 calc R U . . .
C29 C 0.48918(13) 0.18778(14) 0.29985(12) 0.0330(3) Uani 1 1 d . . . . .
H29A H 0.446349 0.240919 0.340668 0.049 Uiso 1 1 calc R U . . .
H29B H 0.566556 0.193852 0.346562 0.049 Uiso 1 1 calc R U . . .
H29C H 0.443343 0.109950 0.273338 0.049 Uiso 1 1 calc R U . . .
C30 C 0.58036(13) 0.13935(12) 0.14299(13) 0.0316(3) Uani 1 1 d . . . . .
H30A H 0.543826 0.059692 0.123577 0.047 Uiso 1 1 calc R U . . .
H30B H 0.661027 0.156112 0.188787 0.047 Uiso 1 1 calc R U . . .
H30C H 0.583136 0.152637 0.077598 0.047 Uiso 1 1 calc R U . . .
C31 C 0.69092(13) 0.37784(13) 0.07108(11) 0.0208(2) Uani 0.9 1 d D . P A 1
H31A H 0.751341 0.449425 0.103770 0.025 Uiso 0.9 1 calc R U P A 1
H31B H 0.697743 0.341415 0.123960 0.025 Uiso 0.9 1 calc R U P A 1
C32 C 0.72261(13) 0.30104(13) -0.02581(12) 0.0212(3) Uani 0.9 1 d D . P A 1
C33 C 0.77078(13) 0.20597(13) -0.02508(13) 0.0255(3) Uani 0.9 1 d D . P A 1
H33 H 0.780453 0.188113 0.037050 0.031 Uiso 0.9 1 calc R U P A 1
C34 C 0.80452(16) 0.13763(15) -0.11323(16) 0.0338(4) Uani 0.9 1 d D . P A 1
H34 H 0.837049 0.074005 -0.110561 0.041 Uiso 0.9 1 calc R U P A 1
C35 C 0.79110(16) 0.16151(15) -0.20537(15) 0.0353(4) Uani 0.9 1 d D . P A 1
H35 H 0.814056 0.114643 -0.265706 0.042 Uiso 0.9 1 calc R U P A 1
C36 C 0.74322(16) 0.25572(15) -0.20777(14) 0.0312(3) Uani 0.9 1 d D . P A 1
H36 H 0.734115 0.273583 -0.269879 0.037 Uiso 0.9 1 calc R U P A 1
C37 C 0.70902(14) 0.32306(13) -0.11954(12) 0.0235(3) Uani 0.9 1 d D . P A 1
H37 H 0.675413 0.385934 -0.122907 0.028 Uiso 0.9 1 calc R U P A 1
C31A C 0.7153(11) 0.3582(11) 0.0536(8) 0.0208(2) Uani 0.1 1 d D . P A 2
H31C H 0.786980 0.419649 0.089384 0.025 Uiso 0.1 1 calc R U P A 2
H31D H 0.713195 0.316759 0.101974 0.025 Uiso 0.1 1 calc R U P A 2
C32A C 0.7453(14) 0.2780(10) -0.0402(8) 0.0212(3) Uani 0.1 1 d D . P A 2
C33A C 0.8019(13) 0.1882(10) -0.0372(9) 0.0255(3) Uani 0.1 1 d D . P A 2
H33A H 0.827130 0.181249 0.029874 0.031 Uiso 0.1 1 calc R U P A 2
C34A C 0.8224(18) 0.1105(12) -0.1258(11) 0.0338(4) Uani 0.1 1 d D . P A 2
H34A H 0.846802 0.043808 -0.121837 0.041 Uiso 0.1 1 calc R U P A 2
C35A C 0.8084(16) 0.1268(12) -0.2226(10) 0.0353(4) Uani 0.1 1 d D . P A 2
H35A H 0.827465 0.075691 -0.283249 0.042 Uiso 0.1 1 calc R U P A 2
C36A C 0.7642(16) 0.2240(13) -0.2240(9) 0.0312(3) Uani 0.1 1 d D . P A 2
H36A H 0.755736 0.240518 -0.286784 0.037 Uiso 0.1 1 calc R U P A 2
C37A C 0.7334(13) 0.2945(10) -0.1386(8) 0.0235(3) Uani 0.1 1 d D . P A 2
H37A H 0.702519 0.357833 -0.144487 0.028 Uiso 0.1 1 calc R U P A 2
C40 C 1.11631(17) 0.87676(18) 0.56027(15) 0.0518(5) Uani 1 1 d . . . . .
H40A H 1.114835 0.800460 0.509142 0.078 Uiso 1 1 calc R U . . .
H40B H 1.194439 0.907429 0.611881 0.078 Uiso 1 1 calc R U . . .
H40C H 1.100388 0.926601 0.521334 0.078 Uiso 1 1 calc R U . . .
C41 C 1.02279(13) 0.87026(12) 0.61947(12) 0.0322(3) Uani 1 1 d . . . . .
C42 C 0.90595(14) 0.87480(13) 0.57711(12) 0.0353(3) Uani 1 1 d . . . . .
H42 H 0.885117 0.883681 0.510551 0.042 Uiso 1 1 calc R U . . .
C43 C 0.81972(14) 0.86646(14) 0.63130(13) 0.0372(3) Uani 1 1 d . . . . .
H43 H 0.740891 0.870683 0.601999 0.045 Uiso 1 1 calc R U . . .
C44 C 0.84838(14) 0.85204(14) 0.72774(13) 0.0367(3) Uani 1 1 d . . . . .
H44 H 0.789244 0.844866 0.764047 0.044 Uiso 1 1 calc R U . . .
C45 C 0.96411(15) 0.84817(13) 0.77075(12) 0.0365(3) Uani 1 1 d . . . . .
H45 H 0.984658 0.839152 0.837268 0.044 Uiso 1 1 calc R U . . .
C46 C 1.04996(13) 0.85739(13) 0.71718(13) 0.0350(3) Uani 1 1 d . . . . .
H46 H 1.129014 0.854886 0.747780 0.042 Uiso 1 1 calc R U . . .

loop_
_atom_site_aniso_label
_atom_site_aniso_U_11
_atom_site_aniso_U_22
_atom_site_aniso_U_33
_atom_site_aniso_U_23
_atom_site_aniso_U_13
_atom_site_aniso_U_12
Sn1 0.01850(6) 0.01681(5) 0.01280(4) 0.00625(3) 0.00520(4) 0.00364(4)
Sn1A 0.0260(5) 0.0302(5) 0.0259(5) 0.0098(4) 0.0109(4) 0.0013(5)
C1 0.0160(5) 0.0176(5) 0.0147(4) 0.0072(4) 0.0042(4) 0.0041(4)
C2 0.0163(5) 0.0184(5) 0.0157(5) 0.0074(4) 0.0031(4) 0.0018(4)
C3 0.0200(5) 0.0209(5) 0.0149(5) 0.0048(4) 0.0025(4) 0.0012(4)
C4 0.0216(5) 0.0251(6) 0.0155(5) 0.0068(4) 0.0068(4) 0.0035(4)
C5 0.0179(5) 0.0225(5) 0.0175(5) 0.0080(4) 0.0058(4) 0.0019(4)
C6 0.0148(4) 0.0171(5) 0.0149(4) 0.0065(4) 0.0026(4) 0.0031(4)
C7 0.0192(5) 0.0223(5) 0.0135(5) 0.0047(4) 0.0035(4) -0.0027(4)
C8 0.0189(5) 0.0264(6) 0.0161(5) 0.0029(4) 0.0051(4) -0.0001(4)
C9 0.0195(6) 0.0386(7) 0.0226(6) 0.0038(5) 0.0074(5) -0.0019(5)
C10 0.0280(6) 0.0422(8) 0.0237(6) 0.0066(6) 0.0104(5) -0.0111(6)
C11 0.0359(7) 0.0325(7) 0.0214(6) 0.0104(5) 0.0052(5) -0.0112(6)
C12 0.0270(6) 0.0249(6) 0.0183(5) 0.0084(5) 0.0018(4) -0.0050(5)
C13 0.0178(5) 0.0284(6) 0.0248(6) 0.0075(5) 0.0045(4) 0.0052(4)
C14 0.0296(7) 0.0441(8) 0.0365(8) 0.0102(7) 0.0086(6) 0.0173(6)
C15 0.0311(7) 0.0360(7) 0.0261(6) 0.0144(6) 0.0065(5) 0.0092(5)
C16 0.0321(7) 0.0231(6) 0.0348(7) 0.0159(5) -0.0009(5) -0.0038(5)
C17 0.0569(10) 0.0263(7) 0.0385(8) 0.0193(6) -0.0053(7) -0.0047(7)
C18 0.0389(8) 0.0334(8) 0.0457(9) 0.0176(7) 0.0108(7) 0.0076(6)
C19 0.0170(5) 0.0183(5) 0.0161(5) 0.0061(4) 0.0049(4) 0.0012(4)
C20 0.0184(5) 0.0225(5) 0.0184(5) 0.0076(4) 0.0035(4) 0.0024(4)
C21 0.0213(5) 0.0273(6) 0.0216(6) 0.0062(5) 0.0000(4) -0.0012(5)
C22 0.0295(6) 0.0216(6) 0.0236(6) 0.0013(5) 0.0051(5) -0.0023(5)
C23 0.0268(6) 0.0185(5) 0.0276(6) 0.0050(5) 0.0100(5) 0.0028(4)
C24 0.0185(5) 0.0192(5) 0.0210(5) 0.0065(4) 0.0070(4) 0.0025(4)
C25 0.0207(5) 0.0245(6) 0.0217(5) 0.0086(5) 0.0008(4) 0.0041(4)
C26 0.0325(7) 0.0397(8) 0.0294(7) 0.0149(6) 0.0110(5) 0.0161(6)
C27 0.0240(6) 0.0347(7) 0.0263(6) 0.0152(5) 0.0016(5) 0.0056(5)
C28 0.0198(5) 0.0199(5) 0.0305(6) 0.0101(5) 0.0054(5) 0.0048(4)
C29 0.0310(7) 0.0385(8) 0.0303(7) 0.0161(6) 0.0045(5) 0.0079(6)
C30 0.0280(6) 0.0288(7) 0.0452(8) 0.0178(6) 0.0144(6) 0.0131(5)
C31 0.0223(7) 0.0223(7) 0.0206(6) 0.0073(5) 0.0107(5) 0.0098(5)
C32 0.0190(7) 0.0186(7) 0.0257(6) 0.0051(5) 0.0107(5) 0.0055(4)
C33 0.0198(7) 0.0229(7) 0.0359(7) 0.0095(6) 0.0133(6) 0.0071(5)
C34 0.0291(8) 0.0193(8) 0.0536(10) 0.0064(7) 0.0233(7) 0.0096(6)
C35 0.0334(8) 0.0230(8) 0.0429(9) -0.0010(7) 0.0232(7) 0.0019(6)
C36 0.0339(9) 0.0269(9) 0.0308(8) 0.0055(7) 0.0172(6) 0.0018(6)
C37 0.0267(7) 0.0199(7) 0.0235(7) 0.0051(5) 0.0119(5) 0.0048(5)
C31A 0.0223(7) 0.0223(7) 0.0206(6) 0.0073(5) 0.0107(5) 0.0098(5)
C32A 0.0190(7) 0.0186(7) 0.0257(6) 0.0051(5) 0.0107(5) 0.0055(4)
C33A 0.0198(7) 0.0229(7) 0.0359(7) 0.0095(6) 0.0133(6) 0.0071(5)
C34A 0.0291(8) 0.0193(8) 0.0536(10) 0.0064(7) 0.0233(7) 0.0096(6)
C35A 0.0334(8) 0.0230(8) 0.0429(9) -0.0010(7) 0.0232(7) 0.0019(6)
C36A 0.0339(9) 0.0269(9) 0.0308(8) 0.0055(7) 0.0172(6) 0.0018(6)
C37A 0.0267(7) 0.0199(7) 0.0235(7) 0.0051(5) 0.0119(5) 0.0048(5)
C40 0.0420(9) 0.0537(11) 0.0416(9) -0.0004(8) 0.0187(8) -0.0122(8)
C41 0.0316(7) 0.0261(6) 0.0286(6) 0.0012(5) 0.0087(5) -0.0049(5)
C42 0.0405(8) 0.0347(7) 0.0244(6) 0.0076(6) 0.0041(6) 0.0034(6)
C43 0.0290(7) 0.0383(8) 0.0313(7) 0.0017(6) 0.0022(6) 0.0055(6)
C44 0.0328(7) 0.0349(7) 0.0322(7) 0.0021(6) 0.0124(6) -0.0036(6)
C45 0.0431(8) 0.0330(7) 0.0283(7) 0.0105(6) 0.0053(6) -0.0004(6)
C46 0.0287(7) 0.0335(7) 0.0324(7) 0.0055(6) 0.0013(5) 0.0020(6)

loop_
_atom_type_symbol
_atom_type_description
_atom_type_scat_dispersion_real
_atom_type_scat_dispersion_imag
_atom_type_scat_source
C C 0.0033 0.0016 'International Tables Vol C Tables 4.2.6.8 and 6.1.1.4'
H H 0.0000 0.0000 'International Tables Vol C Tables 4.2.6.8 and 6.1.1.4'
Sn Sn -0.6537 1.4246 'International Tables Vol C Tables 4.2.6.8 and 6.1.1.4'

loop_
_geom_angle_atom_site_label_1
_geom_angle_atom_site_label_2
_geom_angle_atom_site_label_3
_geom_angle
_geom_angle_site_symmetry_3
C31 Sn1 C1 101.36(5) .
C31 Sn1 Sn1 116.49(4) 2_665
C1 Sn1 Sn1 112.87(3) 2_665
C31A Sn1A C1 121.3(3) .
C31A Sn1A Sn1A 134.6(3) 2_665
C1 Sn1A Sn1A 104.00(7) 2_665
C6 C1 C2 118.91(10) .
C6 C1 Sn1 113.05(7) .
C2 C1 Sn1 128.00(8) .
C6 C1 Sn1A 127.46(9) .
C2 C1 Sn1A 113.32(8) .
C3 C2 C1 119.26(10) .
C3 C2 C7 118.70(10) .
C1 C2 C7 121.79(10) .
C4 C3 C2 121.25(10) .
C4 C3 H3 119.4 .
C2 C3 H3 119.4 .
C3 C4 C5 119.62(11) .
C3 C4 H4 120.2 .
C5 C4 H4 120.2 .
C4 C5 C6 120.30(10) .
C4 C5 H5 119.9 .
C6 C5 H5 119.9 .
C5 C6 C1 120.41(10) .
C5 C6 C19 117.93(10) .
C1 C6 C19 121.54(10) .
C12 C7 C8 120.15(11) .
C12 C7 C2 121.37(11) .
C8 C7 C2 118.45(11) .
C9 C8 C7 118.79(12) .
C9 C8 C13 119.77(12) .
C7 C8 C13 121.30(10) .
C10 C9 C8 120.99(13) .
C10 C9 H9 119.5 .
C8 C9 H9 119.5 .
C11 C10 C9 120.10(12) .
C11 C10 H10 119.9 .
C9 C10 H10 119.9 .
C10 C11 C12 121.15(13) .
C10 C11 H11 119.4 .
C12 C11 H11 119.4 .
C11 C12 C7 118.68(13) .
C11 C12 C16 120.21(12) .
C7 C12 C16 121.08(11) .
C8 C13 C14 114.98(12) .
C8 C13 C15 109.72(11) .
C14 C13 C15 108.52(11) .
C8 C13 H13 107.8 .
C14 C13 H13 107.8 .
C15 C13 H13 107.8 .
C13 C14 H14A 109.5 .
C13 C14 H14B 109.5 .
H14A C14 H14B 109.5 .
C13 C14 H14C 109.5 .
H14A C14 H14C 109.5 .
H14B C14 H14C 109.5 .
C13 C15 H15A 109.5 .
C13 C15 H15B 109.5 .
H15A C15 H15B 109.5 .
C13 C15 H15C 109.5 .
H15A C15 H15C 109.5 .
H15B C15 H15C 109.5 .
C12 C16 C17 114.01(13) .
C12 C16 C18 111.19(12) .
C17 C16 C18 108.66(13) .
C12 C16 H16 107.6 .
C17 C16 H16 107.6 .
C18 C16 H16 107.6 .
C16 C17 H17A 109.5 .
C16 C17 H17B 109.5 .
H17A C17 H17B 109.5 .
C16 C17 H17C 109.5 .
H17A C17 H17C 109.5 .
H17B C17 H17C 109.5 .
C16 C18 H18A 109.5 .
C16 C18 H18B 109.5 .
H18A C18 H18B 109.5 .
C16 C18 H18C 109.5 .
H18A C18 H18C 109.5 .
H18B C18 H18C 109.5 .
C20 C19 C24 120.08(10) .
C20 C19 C6 120.43(10) .
C24 C19 C6 119.37(10) .
C21 C20 C19 119.10(11) .
C21 C20 C25 119.69(11) .
C19 C20 C25 121.21(10) .
C22 C21 C20 120.83(12) .
C22 C21 H21 119.6 .
C20 C21 H21 119.6 .
C23 C22 C21 120.10(12) .
C23 C22 H22 120.0 .
C21 C22 H22 120.0 .
C22 C23 C24 121.05(12) .
C22 C23 H23 119.5 .
C24 C23 H23 119.5 .
C23 C24 C19 118.84(11) .
C23 C24 C28 119.22(11) .
C19 C24 C28 121.84(10) .
C20 C25 C27 111.74(11) .
C20 C25 C26 111.95(11) .
C27 C25 C26 110.60(11) .
C20 C25 H25 107.4 .
C27 C25 H25 107.4 .
C26 C25 H25 107.4 .
C25 C26 H26A 109.5 .
C25 C26 H26B 109.5 .
H26A C26 H26B 109.5 .
C25 C26 H26C 109.5 .
H26A C26 H26C 109.5 .
H26B C26 H26C 109.5 .
C25 C27 H27A 109.5 .
C25 C27 H27B 109.5 .
H27A C27 H27B 109.5 .
C25 C27 H27C 109.5 .
H27A C27 H27C 109.5 .
H27B C27 H27C 109.5 .
C24 C28 C30 112.65(11) .
C24 C28 C29 110.20(10) .
C30 C28 C29 110.31(11) .
C24 C28 H28 107.8 .
C30 C28 H28 107.8 .
C29 C28 H28 107.8 .
C28 C29 H29A 109.5 .
C28 C29 H29B 109.5 .
H29A C29 H29B 109.5 .
C28 C29 H29C 109.5 .
H29A C29 H29C 109.5 .
H29B C29 H29C 109.5 .
C28 C30 H30A 109.5 .
C28 C30 H30B 109.5 .
H30A C30 H30B 109.5 .
C28 C30 H30C 109.5 .
H30A C30 H30C 109.5 .
H30B C30 H30C 109.5 .
C32 C31 Sn1 118.31(9) .
C32 C31 H31A 107.7 .
Sn1 C31 H31A 107.7 .
C32 C31 H31B 107.7 .
Sn1 C31 H31B 107.7 .
H31A C31 H31B 107.1 .
C37 C32 C33 117.11(13) .
C37 C32 C31 121.41(13) .
C33 C32 C31 121.45(13) .
C34 C33 C32 121.41(15) .
C34 C33 H33 119.3 .
C32 C33 H33 119.3 .
C33 C34 C35 120.57(16) .
C33 C34 H34 119.7 .
C35 C34 H34 119.7 .
C34 C35 C36 118.92(15) .
C34 C35 H35 120.5 .
C36 C35 H35 120.5 .
C37 C36 C35 120.08(15) .
C37 C36 H36 120.0 .
C35 C36 H36 120.0 .
C36 C37 C32 121.90(14) .
C36 C37 H37 119.0 .
C32 C37 H37 119.0 .
C32A C31A Sn1A 132.2(8) .
C32A C31A H31C 104.2 .
Sn1A C31A H31C 104.2 .
C32A C31A H31D 104.2 .
Sn1A C31A H31D 104.2 .
H31C C31A H31D 105.5 .
C33A C32A C37A 113.5(6) .
C33A C32A C31A 123.8(7) .
C37A C32A C31A 122.2(7) .
C34A C33A C32A 123.2(7) .
C34A C33A H33A 118.4 .
C32A C33A H33A 118.4 .
C33A C34A C35A 121.6(7) .
C33A C34A H34A 119.2 .
C35A C34A H34A 119.2 .
C34A C35A C36A 115.6(7) .
C34A C35A H35A 122.2 .
C36A C35A H35A 122.2 .
C37A C36A C35A 122.1(7) .
C37A C36A H36A 119.0 .
C35A C36A H36A 119.0 .
C36A C37A C32A 123.0(7) .
C36A C37A H37A 118.5 .
C32A C37A H37A 118.5 .
C41 C40 H40A 109.5 .
C41 C40 H40B 109.5 .
H40A C40 H40B 109.5 .
C41 C40 H40C 109.5 .
H40A C40 H40C 109.5 .
H40B C40 H40C 109.5 .
C46 C41 C42 117.95(14) .
C46 C41 C40 120.84(16) .
C42 C41 C40 121.20(16) .
C43 C42 C41 120.79(15) .
C43 C42 H42 119.6 .
C41 C42 H42 119.6 .
C44 C43 C42 120.29(15) .
C44 C43 H43 119.9 .
C42 C43 H43 119.9 .
C43 C44 C45 119.36(14) .
C43 C44 H44 120.3 .
C45 C44 H44 120.3 .
C46 C45 C44 120.27(15) .
C46 C45 H45 119.9 .
C44 C45 H45 119.9 .
C45 C46 C41 121.34(15) .
C45 C46 H46 119.3 .
C41 C46 H46 119.3 .

loop_
_geom_bond_atom_site_label_1
_geom_bond_atom_site_label_2
_geom_bond_distance
_geom_bond_site_symmetry_2
Sn1 C31 2.1948(14) .
Sn1 C1 2.1956(11) .
Sn1 Sn1 2.7814(2) 2_665
Sn1A C31A 2.147(8) .
Sn1A C1 2.2637(15) .
Sn1A Sn1A 3.053(3) 2_665
C1 C6 1.4140(15) .
C1 C2 1.4180(15) .
C2 C3 1.4010(15) .
C2 C7 1.5116(16) .
C3 C4 1.3931(16) .
C3 H3 0.9500 .
C4 C5 1.3938(16) .
C4 H4 0.9500 .
C5 C6 1.3986(15) .
C5 H5 0.9500 .
C6 C19 1.5084(15) .
C7 C12 1.4145(17) .
C7 C8 1.4159(18) .
C8 C9 1.4026(17) .
C8 C13 1.5256(19) .
C9 C10 1.386(2) .
C9 H9 0.9500 .
C10 C11 1.381(2) .
C10 H10 0.9500 .
C11 C12 1.4049(18) .
C11 H11 0.9500 .
C12 C16 1.519(2) .
C13 C14 1.5363(19) .
C13 C15 1.5384(19) .
C13 H13 1.0000 .
C14 H14A 0.9800 .
C14 H14B 0.9800 .
C14 H14C 0.9800 .
C15 H15A 0.9800 .
C15 H15B 0.9800 .
C15 H15C 0.9800 .
C16 C17 1.533(2) .
C16 C18 1.538(2) .
C16 H16 1.0000 .
C17 H17A 0.9800 .
C17 H17B 0.9800 .
C17 H17C 0.9800 .
C18 H18A 0.9800 .
C18 H18B 0.9800 .
C18 H18C 0.9800 .
C19 C20 1.4130(16) .
C19 C24 1.4164(16) .
C20 C21 1.4027(17) .
C20 C25 1.5187(17) .
C21 C22 1.387(2) .
C21 H21 0.9500 .
C22 C23 1.3867(19) .
C22 H22 0.9500 .
C23 C24 1.4019(17) .
C23 H23 0.9500 .
C24 C28 1.5232(17) .
C25 C27 1.5353(18) .
C25 C26 1.5358(19) .
C25 H25 1.0000 .
C26 H26A 0.9800 .
C26 H26B 0.9800 .
C26 H26C 0.9800 .
C27 H27A 0.9800 .
C27 H27B 0.9800 .
C27 H27C 0.9800 .
C28 C30 1.5338(18) .
C28 C29 1.539(2) .
C28 H28 1.0000 .
C29 H29A 0.9800 .
C29 H29B 0.9800 .
C29 H29C 0.9800 .
C30 H30A 0.9800 .
C30 H30B 0.9800 .
C30 H30C 0.9800 .
C31 C32 1.5010(19) .
C31 H31A 0.9900 .
C31 H31B 0.9900 .
C32 C37 1.399(2) .
C32 C33 1.406(2) .
C33 C34 1.389(2) .
C33 H33 0.9500 .
C34 C35 1.390(3) .
C34 H34 0.9500 .
C35 C36 1.400(2) .
C35 H35 0.9500 .
C36 C37 1.388(2) .
C36 H36 0.9500 .
C37 H37 0.9500 .
C31A C32A 1.479(7) .
C31A H31C 0.9900 .
C31A H31D 0.9900 .
C32A C33A 1.404(8) .
C32A C37A 1.426(8) .
C33A C34A 1.364(8) .
C33A H33A 0.9500 .
C34A C35A 1.400(8) .
C34A H34A 0.9500 .
C35A C36A 1.412(8) .
C35A H35A 0.9500 .
C36A C37A 1.353(8) .
C36A H36A 0.9500 .
C37A H37A 0.9500 .
C40 C41 1.509(2) .
C40 H40A 0.9800 .
C40 H40B 0.9800 .
C40 H40C 0.9800 .
C41 C46 1.391(2) .
C41 C42 1.398(2) .
C42 C43 1.392(2) .
C42 H42 0.9500 .
C43 C44 1.385(2) .
C43 H43 0.9500 .
C44 C45 1.385(2) .
C44 H44 0.9500 .
C45 C46 1.385(2) .
C45 H45 0.9500 .
C46 H46 0.9500 .

loop_
_geom_torsion_atom_site_label_1
_geom_torsion_atom_site_label_2
_geom_torsion_atom_site_label_3
_geom_torsion_atom_site_label_4
_geom_torsion
C6 C1 C2 C3 -5.12(16)
Sn1 C1 C2 C3 172.51(8)
Sn1A C1 C2 C3 -179.14(9)
C6 C1 C2 C7 169.06(10)
Sn1 C1 C2 C7 -13.31(16)
Sn1A C1 C2 C7 -4.96(14)
C1 C2 C3 C4 1.68(17)
C7 C2 C3 C4 -172.68(11)
C2 C3 C4 C5 2.48(18)
C3 C4 C5 C6 -3.11(18)
C4 C5 C6 C1 -0.41(17)
C4 C5 C6 C19 175.71(11)
C2 C1 C6 C5 4.53(16)
Sn1 C1 C6 C5 -173.45(8)
Sn1A C1 C6 C5 177.61(9)
C2 C1 C6 C19 -171.45(10)
Sn1 C1 C6 C19 10.57(13)
Sn1A C1 C6 C19 1.63(16)
C3 C2 C7 C12 -87.06(14)
C1 C2 C7 C12 98.73(14)
C3 C2 C7 C8 90.72(14)
C1 C2 C7 C8 -83.49(14)
C12 C7 C8 C9 -4.07(17)
C2 C7 C8 C9 178.12(11)
C12 C7 C8 C13 171.59(11)
C2 C7 C8 C13 -6.22(16)
C7 C8 C9 C10 1.25(19)
C13 C8 C9 C10 -174.48(12)
C8 C9 C10 C11 1.6(2)
C9 C10 C11 C12 -1.7(2)
C10 C11 C12 C7 -1.1(2)
C10 C11 C12 C16 176.74(13)
C8 C7 C12 C11 4.00(18)
C2 C7 C12 C11 -178.25(11)
C8 C7 C12 C16 -173.83(12)
C2 C7 C12 C16 3.92(18)
C9 C8 C13 C14 -33.06(17)
C7 C8 C13 C14 151.33(12)
C9 C8 C13 C15 89.57(14)
C7 C8 C13 C15 -86.04(14)
C11 C12 C16 C17 32.42(18)
C7 C12 C16 C17 -149.77(12)
C11 C12 C16 C18 -90.83(15)
C7 C12 C16 C18 86.97(15)
C5 C6 C19 C20 79.13(14)
C1 C6 C19 C20 -104.80(13)
C5 C6 C19 C24 -97.04(13)
C1 C6 C19 C24 79.03(14)
C24 C19 C20 C21 -0.59(17)
C6 C19 C20 C21 -176.73(11)
C24 C19 C20 C25 -179.92(11)
C6 C19 C20 C25 3.93(17)
C19 C20 C21 C22 0.51(19)
C25 C20 C21 C22 179.85(12)
C20 C21 C22 C23 -0.3(2)
C21 C22 C23 C24 0.2(2)
C22 C23 C24 C19 -0.28(19)
C22 C23 C24 C28 176.09(12)
C20 C19 C24 C23 0.48(17)
C6 C19 C24 C23 176.66(11)
C20 C19 C24 C28 -175.79(11)
C6 C19 C24 C28 0.40(16)
C21 C20 C25 C27 -48.97(16)
C19 C20 C25 C27 130.36(12)
C21 C20 C25 C26 75.72(15)
C19 C20 C25 C26 -104.95(13)
C23 C24 C28 C30 41.53(16)
C19 C24 C28 C30 -142.22(12)
C23 C24 C28 C29 -82.13(14)
C19 C24 C28 C29 94.12(14)
Sn1 C31 C32 C37 50.59(18)
Sn1 C31 C32 C33 -131.49(12)
C37 C32 C33 C34 0.6(2)
C31 C32 C33 C34 -177.36(15)
C32 C33 C34 C35 -0.2(3)
C33 C34 C35 C36 0.1(3)
C34 C35 C36 C37 -0.6(3)
C35 C36 C37 C32 1.1(3)
C33 C32 C37 C36 -1.1(2)
C31 C32 C37 C36 176.91(14)
Sn1A C31A C32A C33A -146.8(13)
Sn1A C31A C32A C37A 42(2)
C37A C32A C33A C34A -12(2)
C31A C32A C33A C34A 175.8(17)
C32A C33A C34A C35A 12(3)
C33A C34A C35A C36A -4(3)
C34A C35A C36A C37A -2(3)
C35A C36A C37A C32A 1(3)
C33A C32A C37A C36A 6(2)
C31A C32A C37A C36A 177.7(16)
C46 C41 C42 C43 -0.1(2)
C40 C41 C42 C43 178.71(15)
C41 C42 C43 C44 -0.8(2)
C42 C43 C44 C45 1.2(2)
C43 C44 C45 C46 -0.7(2)
C44 C45 C46 C41 -0.2(2)
C42 C41 C46 C45 0.6(2)
C40 C41 C46 C45 -178.19(15)
